data_7234064
loop_
_publ_author_name
'Takaaki Hiramatsu'
'Yukihiro Yoshida'
'Gunzi Saito'
'Akihiro Otsuka'
'Hideki Yamochi'
'Mitsuhiko Maesato'
'Yasuhiro Shimizu'
'Hiroshi Ito'
'Hideo Kishida'

_publ_section_title
;
 Quantum spin liquid: design of a quantum spin liquid next to a
 superconducting state based on a dimer-type ET Mott insulator
;
_journal_name_full 'Journal of Materials Chemistry C'
_journal_page_first 1378
_journal_page_last 1388
_journal_paper_doi 10.1039/C4TC01701C
_journal_volume 3
_journal_year 2015
_chemical_formula_moiety '2(C10 H8 S8), (C2 Cl1 Cu1 N3)'
_chemical_formula_sum 'C22 H16 Cl Cu N3 S16'
_chemical_formula_weight 934.33
_chemical_name_common (ET)2Cu[N(CN)2]Cl
_space_group_IT_number 62
_space_group_name_Hall '-P 2ac 2n'
_space_group_name_H-M_alt 'P n m a'
_symmetry_cell_setting orthorhombic
_symmetry_space_group_name_Hall '-P 2ac 2n'
_symmetry_space_group_name_H-M 'P n m a'
_atom_sites_solution_hydrogens geom
_atom_sites_solution_primary direct
_atom_sites_solution_secondary difmap
_cell_angle_alpha 90.00
_cell_angle_beta 90.00
_cell_angle_gamma 90.00
_cell_formula_units_Z 4
_cell_length_a 12.9550(8)
_cell_length_b 29.9368(18)
_cell_length_c 8.4811(5)
_cell_measurement_reflns_used 9957
_cell_measurement_temperature 298(2)
_cell_measurement_theta_max 27.91
_cell_measurement_theta_min 2.50
_cell_volume 3289.2(3)
_computing_cell_refinement 'Bruker SAINT'
_computing_data_collection 'Bruker APEX2'
_computing_data_reduction 'Bruker SAINT'
_computing_molecular_graphics 'Bruker SHELXTL'
_computing_publication_material 'Bruker SHELXTL'
_computing_structure_refinement 'SHELXL-97 (Sheldrick, 2008)'
_computing_structure_solution 'SHELXS-97 (Sheldrick, 2008)'
_diffrn_ambient_temperature 298(2)
_diffrn_detector_area_resol_mean 8.333
_diffrn_measured_fraction_theta_full 0.982
_diffrn_measured_fraction_theta_max 0.982
_diffrn_measurement_device_type 'Bruker APEXII CCD area detector'
_diffrn_measurement_method '\f and \w scans'
_diffrn_radiation_monochromator graphite
_diffrn_radiation_source 'fine-focus sealed tube'
_diffrn_radiation_type MoK\a
_diffrn_radiation_wavelength 0.71073
_diffrn_reflns_av_R_equivalents 0.0136
_diffrn_reflns_av_sigmaI/netI 0.0109
_diffrn_reflns_limit_h_max 15
_diffrn_reflns_limit_h_min -16
_diffrn_reflns_limit_k_max 36
_diffrn_reflns_limit_k_min -38
_diffrn_reflns_limit_l_max 8
_diffrn_reflns_limit_l_min -11
_diffrn_reflns_number 17329
_diffrn_reflns_theta_full 27.50
_diffrn_reflns_theta_max 27.50
_diffrn_reflns_theta_min 1.36
_exptl_absorpt_coefficient_mu 1.787
_exptl_absorpt_correction_T_max 0.7631
_exptl_absorpt_correction_T_min 0.5987
_exptl_absorpt_correction_type numerical
_exptl_absorpt_process_details
;
APEX2 Software
;
_exptl_crystal_colour black
_exptl_crystal_density_diffrn 1.887
_exptl_crystal_density_method 'not measured'
_exptl_crystal_description 'elongate block'
_exptl_crystal_F_000 1884
_exptl_crystal_preparation 'Magnetic properties, electronic property'
_exptl_crystal_recrystallization_method electrocrystallization
_exptl_crystal_size_max 0.32
_exptl_crystal_size_mid 0.19
_exptl_crystal_size_min 0.16
_refine_diff_density_max 2.265
_refine_diff_density_min -0.721
_refine_diff_density_rms 0.113
_refine_ls_extinction_method none
_refine_ls_goodness_of_fit_ref 1.067
_refine_ls_hydrogen_treatment constr
_refine_ls_matrix_type full
_refine_ls_number_parameters 214
_refine_ls_number_reflns 3778
_refine_ls_number_restraints 0
_refine_ls_restrained_S_all 1.067
_refine_ls_R_factor_all 0.0523
_refine_ls_R_factor_gt 0.0458
_refine_ls_shift/su_max 0.000
_refine_ls_shift/su_mean 0.000
_refine_ls_structure_factor_coef Fsqd
_refine_ls_weighting_details 'calc w=1/[\s^2^(Fo^2^)+(0.0771P)^2^+8.1667P] where P=(Fo^2^+2Fc^2^)/3'
_refine_ls_weighting_scheme calc
_refine_ls_wR_factor_gt 0.1380
_refine_ls_wR_factor_ref 0.1461
_reflns_number_gt 3298
_reflns_number_total 3778
_reflns_threshold_expression >2sigma(I)
_cod_data_source_file 1000020.cif
_cod_data_source_block PCOD1000020
_cod_depositor_comments
;
The following automatic conversions were performed:

data item '_symmetry_cell_setting' value 'Orthorhombic' was changed
to 'orthorhombic' in accordance with the built-in table derived from
the CIF Core dictionary named 'cif_core.dic' version 2.4.5 last
updated on 2014-11-21.

Automatic conversion script
Id: cif_fix_values 6909 2019-04-08 15:41:33Z antanas 
;
_cod_original_sg_symbol_H-M 'Pnma '
_cod_original_formula_sum 'C22 H16 Cl1 Cu1 N3 S16'
_cod_database_code 7234064

loop_
_symmetry_equiv_pos_as_xyz
'x, y, z'
'-x+1/2, -y, z+1/2'
'x+1/2, -y+1/2, -z+1/2'
'-x, y+1/2, -z'
'-x, -y, -z'
'x-1/2, y, -z-1/2'
'-x-1/2, y-1/2, z-1/2'
'x, -y-1/2, z'

loop_
_atom_site_label
_atom_site_type_symbol
_atom_site_fract_x
_atom_site_fract_y
_atom_site_fract_z
_atom_site_U_iso_or_equiv
_atom_site_adp_type
_atom_site_occupancy
_atom_site_symmetry_multiplicity
_atom_site_calc_flag
_atom_site_refinement_flags
_atom_site_disorder_assembly
_atom_site_disorder_group
C1 C 0.6391(3) -0.01841(11) 0.3589(4) 0.0323(7) Uani 1 1 d . . .
C2 C 0.5788(3) 0.01873(11) 0.3574(4) 0.0319(7) Uani 1 1 d . . .
C3 C 0.7772(3) -0.07834(12) 0.4103(4) 0.0353(7) Uani 1 1 d . . .
C4 C 0.7180(3) -0.09538(11) 0.2950(4) 0.0339(7) Uani 1 1 d . . .
C5 C 0.5061(3) 0.09813(11) 0.3874(4) 0.0341(7) Uani 1 1 d . A .
C6 C 0.4478(3) 0.07872(11) 0.2754(4) 0.0333(7) Uani 1 1 d . A .
C7 C 0.9076(4) -0.15027(17) 0.3795(6) 0.0563(12) Uani 1 1 d . . .
H7A H 0.9446 -0.1401 0.2824 0.068 Uiso 1 1 calc R . .
H7B H 0.9549 -0.1709 0.4374 0.068 Uiso 1 1 calc R . .
C8 C 0.8145(4) -0.17589(13) 0.3305(5) 0.0498(10) Uani 1 1 d . . .
H8A H 0.7745 -0.1842 0.4271 0.060 Uiso 1 1 calc R . .
H8B H 0.8373 -0.2042 0.2787 0.060 Uiso 1 1 calc R . .
C9A C 0.4226(5) 0.17889(18) 0.2993(8) 0.0555(18) Uani 0.831(14) 1 d P A 1
H9A H 0.4021 0.2094 0.3352 0.067 Uiso 0.831(14) 1 calc PR A 1
H9B H 0.4661 0.1825 0.2028 0.067 Uiso 0.831(14) 1 calc PR A 1
C10A C 0.3270(5) 0.1538(2) 0.2550(8) 0.0547(18) Uani 0.831(14) 1 d P A 1
H10A H 0.2847 0.1729 0.1829 0.066 Uiso 0.831(14) 1 calc PR A 1
H10B H 0.2853 0.1484 0.3524 0.066 Uiso 0.831(14) 1 calc PR A 1
C9B C 0.3945(16) 0.1737(7) 0.387(3) 0.030(6) Uiso 0.169(14) 1 d P A 2
H9C H 0.3356 0.1603 0.4471 0.036 Uiso 0.169(14) 1 calc PR A 2
H9D H 0.3936 0.2067 0.4065 0.036 Uiso 0.169(14) 1 calc PR A 2
C10B C 0.379(2) 0.1652(8) 0.216(3) 0.034(6) Uiso 0.169(14) 1 d P A 2
H10C H 0.4428 0.1749 0.1581 0.041 Uiso 0.169(14) 1 calc PR A 2
H10D H 0.3207 0.1841 0.1777 0.041 Uiso 0.169(14) 1 calc PR A 2
S1 S 0.74458(7) -0.02560(3) 0.48276(11) 0.0370(2) Uani 1 1 d . . .
S2 S 0.61454(8) -0.06272(3) 0.23189(11) 0.0376(2) Uani 1 1 d . . .
S3 S 0.60042(7) 0.06496(3) 0.47638(11) 0.0366(2) Uani 1 1 d . . .
S4 S 0.47303(8) 0.02290(3) 0.23177(11) 0.0374(2) Uani 1 1 d . . .
S5 S 0.88393(9) -0.10245(4) 0.50167(15) 0.0547(3) Uani 1 1 d . . .
S6 S 0.73010(9) -0.14660(3) 0.19810(13) 0.0470(3) Uani 1 1 d . . .
S7 S 0.50232(11) 0.15313(3) 0.45448(14) 0.0566(3) Uani 1 1 d . . .
S8 S 0.34985(10) 0.10208(4) 0.16165(14) 0.0527(3) Uani 1 1 d . . .
C11 C 0.8531(4) 0.2500 0.6033(7) 0.0421(12) Uani 1 2 d S . .
C12 C 0.9814(4) 0.2500 0.7908(8) 0.0427(13) Uani 1 2 d S . .
N1 N 0.7736(4) 0.2500 0.5458(6) 0.0505(12) Uani 1 2 d S . .
N2 N 0.9481(5) 0.2500 0.6469(7) 0.0698(18) Uani 1 2 d S . .
N3 N 1.0266(4) 0.2500 0.9080(6) 0.0454(11) Uani 1 2 d S . .
Cu1 Cu 0.63788(6) 0.2500 0.43724(9) 0.0478(2) Uani 1 2 d S . .
Cl1 Cl 0.64796(12) 0.2500 0.17425(14) 0.0423(3) Uani 1 2 d S . .

loop_
_atom_site_aniso_label
_atom_site_aniso_U_11
_atom_site_aniso_U_22
_atom_site_aniso_U_33
_atom_site_aniso_U_23
_atom_site_aniso_U_13
_atom_site_aniso_U_12
C1 0.0346(17) 0.0291(16) 0.0332(17) -0.0053(13) -0.0021(13) -0.0008(13)
C2 0.0325(16) 0.0290(16) 0.0342(17) -0.0039(13) -0.0022(13) -0.0022(13)
C3 0.0333(17) 0.0340(17) 0.0386(18) -0.0050(14) -0.0038(15) 0.0035(14)
C4 0.0364(18) 0.0284(16) 0.0370(18) -0.0041(13) -0.0020(14) 0.0033(13)
C5 0.0420(19) 0.0270(15) 0.0332(17) -0.0010(13) 0.0028(15) 0.0012(13)
C6 0.0386(18) 0.0301(16) 0.0312(17) -0.0010(13) 0.0017(14) 0.0031(14)
C7 0.049(2) 0.066(3) 0.054(3) -0.016(2) -0.011(2) 0.024(2)
C8 0.075(3) 0.0318(18) 0.042(2) -0.0020(16) -0.012(2) 0.0117(19)
C9A 0.073(4) 0.037(3) 0.057(4) 0.006(2) -0.003(3) 0.005(3)
C10A 0.058(4) 0.046(3) 0.060(3) -0.011(3) -0.003(3) 0.019(3)
S1 0.0349(5) 0.0352(5) 0.0410(5) -0.0105(4) -0.0061(4) 0.0009(3)
S2 0.0416(5) 0.0319(4) 0.0392(5) -0.0089(4) -0.0112(4) 0.0064(3)
S3 0.0380(5) 0.0293(4) 0.0424(5) -0.0078(3) -0.0060(4) -0.0007(3)
S4 0.0430(5) 0.0295(4) 0.0398(5) -0.0066(3) -0.0091(4) 0.0024(4)
S5 0.0482(6) 0.0556(7) 0.0603(7) -0.0173(5) -0.0238(5) 0.0161(5)
S6 0.0580(6) 0.0332(5) 0.0499(6) -0.0135(4) -0.0171(5) 0.0123(4)
S7 0.0890(9) 0.0282(5) 0.0526(6) -0.0098(4) -0.0143(6) 0.0086(5)
S8 0.0581(6) 0.0505(6) 0.0493(6) -0.0080(5) -0.0155(5) 0.0202(5)
C11 0.045(3) 0.039(3) 0.043(3) 0.000 0.004(2) 0.000
C12 0.035(3) 0.035(3) 0.059(4) 0.000 0.005(3) 0.000
N1 0.042(3) 0.060(3) 0.049(3) 0.000 -0.006(2) 0.000
N2 0.043(3) 0.118(6) 0.049(3) 0.000 -0.003(3) 0.000
N3 0.042(3) 0.040(2) 0.054(3) 0.000 -0.005(2) 0.000
Cu1 0.0508(4) 0.0481(4) 0.0446(4) 0.000 0.0003(3) 0.000
Cl1 0.0624(8) 0.0422(7) 0.0224(5) 0.000 0.0009(5) 0.000

loop_
_atom_type_symbol
_atom_type_description
_atom_type_scat_dispersion_real
_atom_type_scat_dispersion_imag
_atom_type_scat_source
C C 0.0033 0.0016 'International Tables Vol C Tables 4.2.6.8 and 6.1.1.4'
H H 0.0000 0.0000 'International Tables Vol C Tables 4.2.6.8 and 6.1.1.4'
N N 0.0061 0.0033 'International Tables Vol C Tables 4.2.6.8 and 6.1.1.4'
S S 0.1246 0.1234 'International Tables Vol C Tables 4.2.6.8 and 6.1.1.4'
Cu Cu 0.3201 1.2651 'International Tables Vol C Tables 4.2.6.8 and 6.1.1.4'
Cl Cl 0.1484 0.1585 'International Tables Vol C Tables 4.2.6.8 and 6.1.1.4'

loop_
_geom_angle_atom_site_label_1
_geom_angle_atom_site_label_2
_geom_angle_atom_site_label_3
_geom_angle
_geom_angle_site_symmetry_1
_geom_angle_site_symmetry_3
C2 C1 S1 124.0(3) . .
C2 C1 S2 120.9(3) . .
S1 C1 S2 115.1(2) . .
C1 C2 S3 123.7(3) . .
C1 C2 S4 121.1(3) . .
S3 C2 S4 115.19(19) . .
C4 C3 S5 128.3(3) . .
C4 C3 S1 117.5(3) . .
S5 C3 S1 114.2(2) . .
C3 C4 S2 116.7(3) . .
C3 C4 S6 128.6(3) . .
S2 C4 S6 114.6(2) . .
C6 C5 S7 128.5(3) . .
C6 C5 S3 116.9(3) . .
S7 C5 S3 114.6(2) . .
C5 C6 S8 128.8(3) . .
C5 C6 S4 117.3(3) . .
S8 C6 S4 113.9(2) . .
C8 C7 S5 115.7(3) . .
C8 C7 H7A 108.4 . .
S5 C7 H7A 108.4 . .
C8 C7 H7B 108.4 . .
S5 C7 H7B 108.4 . .
H7A C7 H7B 107.4 . .
C7 C8 S6 114.6(3) . .
C7 C8 H8A 108.6 . .
S6 C8 H8A 108.6 . .
C7 C8 H8B 108.6 . .
S6 C8 H8B 108.6 . .
H8A C8 H8B 107.6 . .
C10A C9A S7 115.7(5) . .
C10A C9A H9A 108.4 . .
S7 C9A H9A 108.4 . .
C10A C9A H9B 108.4 . .
S7 C9A H9B 108.4 . .
H9A C9A H9B 107.4 . .
C9A C10A S8 114.4(5) . .
C9A C10A H10A 108.7 . .
S8 C10A H10A 108.7 . .
C9A C10A H10B 108.7 . .
S8 C10A H10B 108.7 . .
H10A C10A H10B 107.6 . .
C10B C9B S7 113.0(18) . .
C10B C9B H9C 109.0 . .
S7 C9B H9C 109.0 . .
C10B C9B H9D 109.0 . .
S7 C9B H9D 109.0 . .
H9C C9B H9D 107.8 . .
C9B C10B S8 114.5(17) . .
C9B C10B H10C 108.6 . .
S8 C10B H10C 108.6 . .
C9B C10B H10D 108.6 . .
S8 C10B H10D 108.6 . .
H10C C10B H10D 107.6 . .
C1 S1 C3 95.13(17) . .
C1 S2 C4 95.57(17) . .
C2 S3 C5 95.12(17) . .
C2 S4 C6 94.97(17) . .
C3 S5 C7 102.10(19) . .
C4 S6 C8 100.90(18) . .
C9B S7 C5 105.5(7) . .
C9B S7 C9A 27.3(8) . .
C5 S7 C9A 100.3(2) . .
C6 S8 C10A 103.1(2) . .
C6 S8 C10B 96.6(7) . .
C10A S8 C10B 24.7(7) . .
N1 C11 N2 171.4(7) . .
N3 C12 N2 168.9(6) . .
C11 N1 Cu1 177.7(5) . .
C11 N2 C12 126.2(6) . .
C12 N3 Cu1 162.8(5) . 6_657
N3 Cu1 N1 110.0(2) 6_557 .
N3 Cu1 Cl1 135.67(17) 6_557 .
N1 Cu1 Cl1 114.30(17) . .

loop_
_geom_bond_atom_site_label_1
_geom_bond_atom_site_label_2
_geom_bond_distance
_geom_bond_site_symmetry_2
C1 C2 1.359(5) .
C1 S1 1.737(4) .
C1 S2 1.738(3) .
C2 S3 1.736(3) .
C2 S4 1.740(4) .
C3 C4 1.343(5) .
C3 S5 1.742(4) .
C3 S1 1.746(4) .
C4 S2 1.743(4) .
C4 S6 1.747(3) .
C5 C6 1.346(5) .
C5 S7 1.743(3) .
C5 S3 1.746(4) .
C6 S8 1.740(4) .
C6 S4 1.743(4) .
C7 C8 1.489(7) .
C7 S5 1.794(5) .
C7 H7A 1.0000 .
C7 H7B 1.0000 .
C8 S6 1.796(4) .
C8 H8A 1.0000 .
C8 H8B 1.0000 .
C9A C10A 1.497(10) .
C9A S7 1.842(6) .
C9A H9A 1.0000 .
C9A H9B 1.0000 .
C10A S8 1.765(5) .
C10A H10A 1.0000 .
C10A H10B 1.0000 .
C9B C10B 1.49(3) .
C9B S7 1.63(2) .
C9B H9C 1.0000 .
C9B H9D 1.0000 .
C10B S8 1.98(2) .
C10B H10C 1.0000 .
C10B H10D 1.0000 .
C11 N1 1.140(8) .
C11 N2 1.286(8) .
C12 N3 1.154(8) .
C12 N2 1.294(9) .
N1 Cu1 1.985(5) .
N3 Cu1 1.950(5) 6_657
Cu1 N3 1.950(5) 6_557
Cu1 Cl1 2.2342(14) .

loop_
_geom_torsion_atom_site_label_1
_geom_torsion_atom_site_label_2
_geom_torsion_atom_site_label_3
_geom_torsion_atom_site_label_4
_geom_torsion
_geom_torsion_site_symmetry_1
_geom_torsion_site_symmetry_2
_geom_torsion_site_symmetry_3
_geom_torsion_site_symmetry_4
S1 C1 C2 S3 1.4(5) . . . .
S2 C1 C2 S3 -178.1(2) . . . .
S1 C1 C2 S4 -178.9(2) . . . .
S2 C1 C2 S4 1.5(5) . . . .
S5 C3 C4 S2 178.8(2) . . . .
S1 C3 C4 S2 -0.4(4) . . . .
S5 C3 C4 S6 -1.0(6) . . . .
S1 C3 C4 S6 179.8(2) . . . .
S7 C5 C6 S8 -0.1(6) . . . .
S3 C5 C6 S8 -178.6(2) . . . .
S7 C5 C6 S4 178.4(2) . . . .
S3 C5 C6 S4 -0.1(4) . . . .
S5 C7 C8 S6 67.5(5) . . . .
S7 C9A C10A S8 -67.0(7) . . . .
S7 C9B C10B S8 71(2) . . . .
C2 C1 S1 C3 -179.0(3) . . . .
S2 C1 S1 C3 0.5(2) . . . .
C4 C3 S1 C1 -0.1(3) . . . .
S5 C3 S1 C1 -179.4(2) . . . .
C2 C1 S2 C4 178.9(3) . . . .
S1 C1 S2 C4 -0.7(2) . . . .
C3 C4 S2 C1 0.7(3) . . . .
S6 C4 S2 C1 -179.5(2) . . . .
C1 C2 S3 C5 172.7(3) . . . .
S4 C2 S3 C5 -7.0(2) . . . .
C6 C5 S3 C2 4.3(3) . . . .
S7 C5 S3 C2 -174.4(2) . . . .
C1 C2 S4 C6 -172.7(3) . . . .
S3 C2 S4 C6 7.0(2) . . . .
C5 C6 S4 C2 -4.1(3) . . . .
S8 C6 S4 C2 174.6(2) . . . .
C4 C3 S5 C7 10.0(4) . . . .
S1 C3 S5 C7 -170.9(3) . . . .
C8 C7 S5 C3 -42.9(4) . . . .
C3 C4 S6 C8 16.5(4) . . . .
S2 C4 S6 C8 -163.3(2) . . . .
C7 C8 S6 C4 -48.7(4) . . . .
C10B C9B S7 C5 -49(2) . . . .
C10B C9B S7 C9A 33.2(16) . . . .
C6 C5 S7 C9B 14.2(10) . . . .
S3 C5 S7 C9B -167.3(10) . . . .
C6 C5 S7 C9A -13.3(4) . . . .
S3 C5 S7 C9A 165.2(3) . . . .
C10A C9A S7 C9B -57.4(16) . . . .
C10A C9A S7 C5 46.5(5) . . . .
C5 C6 S8 C10A -11.5(5) . . . .
S4 C6 S8 C10A 169.9(3) . . . .
C5 C6 S8 C10B 12.6(9) . . . .
S4 C6 S8 C10B -165.9(8) . . . .
C9A C10A S8 C6 44.3(6) . . . .
C9A C10A S8 C10B -32.8(17) . . . .
C9B C10B S8 C6 -47.0(19) . . . .
C9B C10B S8 C10A 60(2) . . . .
N2 C11 N1 Cu1 0.00(2) . . . .
N1 C11 N2 C12 180.000(6) . . . .
N3 C12 N2 C11 180.000(7) . . . .
N2 C12 N3 Cu1 -0.010(9) . . . 6_657
C11 N1 Cu1 N3 179.997(18) . . . 6_557
C11 N1 Cu1 Cl1 0.000(18) . . . .
